data_2006017
loop_
_publ_author_name
'Iwata, M.'
'Nagase, H.'
'Endo, T.'
'Ueda, H.'

_publ_contact_author
;
Dr Haruhisa Ueda
Department of Physical Chemistry
Hoshi University
4-41 Ebara 2-Chome
Shinagawa-ku
Tokyo 142
Japan
;
_publ_section_title
;
 Glimepiride
;
_journal_issue 3
_journal_name_full 'Acta Crystallographica Section C'
_journal_page_first 329
_journal_page_last 331
_journal_paper_doi 10.1107/S0108270196002363
_journal_volume 53
_journal_year 1997
_chemical_formula_sum 'C24 H34 N4 O5 S'
_chemical_formula_weight 490.62
_space_group_IT_number 14
_symmetry_cell_setting monoclinic
_symmetry_space_group_name_Hall '-P 2yn'
_symmetry_space_group_name_H-M 'P 1 21/n 1'
_audit_creation_method 'from TEXRAY.INF file'
_cell_angle_alpha 90
_cell_angle_beta 111.96(2)
_cell_angle_gamma 90
_cell_formula_units_Z 4
_cell_length_a 15.279(4)
_cell_length_b 9.812(3)
_cell_length_c 18.178(4)
_cell_measurement_reflns_used 25
_cell_measurement_temperature 297
_cell_measurement_theta_max 28.47
_cell_measurement_theta_min 28.20
_cell_volume 2527.5(12)
_computing_cell_refinement 'MSC/AFC Diffractometer Control Software'
_computing_data_collection
;MSC/AFC Diffractometer Control Software (Molecular Structure Corporation,
 1991)
;
_computing_data_reduction 'TEXSAN PROCESS (Molecular Structure Corporation, 1985, 1992)'
_computing_publication_material 'TEXSAN FINISH'
_computing_structure_refinement 'TEXSAN LS'
_computing_structure_solution 'MULTAN88 (Debaerdemaeker, Germain, Main, Refaat & Woolfson, 1988)'
_diffrn_ambient_temperature 24.0
_diffrn_measurement_device 'Rigaku AFC-7R'
_diffrn_measurement_method '\w/2\q scans'
_diffrn_radiation_monochromator graphite
_diffrn_radiation_source 'X-ray tube'
_diffrn_radiation_type 'Cu K\a'
_diffrn_radiation_wavelength 1.5418
_diffrn_reflns_av_R_equivalents 0.023
_diffrn_reflns_limit_h_max 17
_diffrn_reflns_limit_h_min 0
_diffrn_reflns_limit_k_max 11
_diffrn_reflns_limit_k_min 0
_diffrn_reflns_limit_l_max 18
_diffrn_reflns_limit_l_min -20
_diffrn_reflns_number 4180
_diffrn_reflns_theta_max 60.06
_diffrn_standards_decay_% 0
_diffrn_standards_interval_count 150
_diffrn_standards_number 3
_exptl_absorpt_coefficient_mu 0.1482
_exptl_absorpt_correction_type none
_exptl_crystal_colour colorless
_exptl_crystal_density_diffrn 1.289
_exptl_crystal_density_meas ?
_exptl_crystal_description irregular
_exptl_crystal_F_000 1048.00
_exptl_crystal_size_max 0.30
_exptl_crystal_size_mid 0.25
_exptl_crystal_size_min 0.20
_refine_diff_density_max 0.24
_refine_diff_density_min -0.32
_refine_ls_extinction_method none
_refine_ls_goodness_of_fit_obs 2.430
_refine_ls_hydrogen_treatment noref
_refine_ls_matrix_type full
_refine_ls_number_parameters 307
_refine_ls_number_reflns 3272
_refine_ls_number_restraints 0
_refine_ls_R_factor_obs 0.046
_refine_ls_shift/esd_max 0.016
_refine_ls_structure_factor_coef F
_refine_ls_weighting_scheme sigma
_refine_ls_wR_factor_obs 0.077
_reflns_number_observed 3272
_reflns_number_total 4015
_reflns_observed_criterion I>3\s(I)
_cod_data_source_file ta1073.cif
_cod_data_source_block Glimepiride
_cod_depositor_comments
;
The following automatic conversions were performed:

'_exptl_crystal_density_meas' value 'not measured' was changed to '?'
- the value is perceived as not measured.

Automatic conversion script
Id: cif_fix_values 3008 2015-01-20 13:52:24Z robertas 
;
_cod_original_cell_volume 2527.0(10)
_cod_original_sg_symbol_H-M 'P 21/n'
_cod_database_code 2006017

loop_
_symmetry_equiv_pos_as_xyz
' +x, +y, +z'
1/2-x,1/2+y,1/2-z
' -x, -y, -z'
1/2+x,1/2-y,1/2+z

loop_
_atom_site_aniso_label
_atom_site_aniso_U_11
_atom_site_aniso_U_12
_atom_site_aniso_U_13
_atom_site_aniso_U_22
_atom_site_aniso_U_23
_atom_site_aniso_U_33
S(1) 0.0465(4) -0.0004(3) 0.0173(3) 0.0605(4) 0.0040(3) 0.0520(4)
O(1) 0.059(1) 0.0009(9) 0.0187(8) 0.082(1) 0.0072(8) 0.0481(10)
O(2) 0.068(1) 0.0015(9) 0.029(1) 0.058(1) 0.0025(9) 0.082(1)
O(3) 0.050(1) 0.0052(10) 0.0116(9) 0.095(1) -0.0145(9) 0.057(1)
O(4) 0.090(2) -0.032(1) 0.058(2) 0.097(2) -0.051(2) 0.151(2)
O(5) 0.078(1) -0.009(1) 0.048(1) 0.073(1) -0.014(1) 0.085(1)
N(1) 0.047(1) 0.002(1) 0.0151(10) 0.087(2) -0.015(1) 0.053(1)
N(2) 0.043(1) -0.0032(10) 0.0172(9) 0.071(1) -0.0088(10) 0.053(1)
N(3) 0.056(1) -0.008(1) 0.034(1) 0.075(2) 0.002(1) 0.087(2)
N(4) 0.051(1) -0.008(1) 0.029(1) 0.076(1) -0.014(1) 0.072(1)
C(1) 0.111(3) 0.010(2) 0.065(2) 0.087(2) -0.001(2) 0.098(2)
C(2) 0.082(2) 0.010(2) 0.037(2) 0.074(2) 0.005(1) 0.064(2)
C(3) 0.088(2) -0.021(2) 0.070(2) 0.084(2) -0.023(2) 0.125(3)
C(4) 0.097(2) -0.017(2) 0.064(2) 0.072(2) -0.020(2) 0.119(3)
C(5) 0.049(1) 0.000(1) 0.020(1) 0.075(2) -0.008(1) 0.056(1)
C(6) 0.066(2) -0.018(2) 0.038(2) 0.094(2) -0.032(2) 0.101(2)
C(7) 0.083(2) -0.015(2) 0.045(2) 0.077(2) -0.025(2) 0.106(2)
C(8) 0.042(1) -0.007(1) 0.019(1) 0.066(2) -0.003(1) 0.053(1)
C(9) 0.039(1) 0.003(1) 0.012(1) 0.060(1) 0.002(1) 0.049(1)
C(10) 0.056(1) -0.003(1) 0.028(1) 0.067(2) -0.009(1) 0.063(2)
C(11) 0.059(2) -0.007(1) 0.029(1) 0.061(2) -0.008(1) 0.079(2)
C(12) 0.044(1) 0.003(1) 0.018(1) 0.072(2) 0.011(1) 0.062(2)
C(13) 0.060(2) -0.001(1) 0.028(1) 0.088(2) -0.003(1) 0.057(2)
C(14) 0.056(1) -0.008(1) 0.024(1) 0.071(2) -0.010(1) 0.058(1)
C(15) 0.054(2) 0.001(1) 0.026(1) 0.078(2) 0.018(2) 0.082(2)
C(16) 0.052(2) -0.004(1) 0.028(1) 0.082(2) 0.019(2) 0.091(2)
C(17) 0.053(2) -0.002(1) 0.026(1) 0.070(2) -0.009(2) 0.087(2)
C(18) 0.058(2) -0.004(2) 0.027(1) 0.106(3) -0.027(2) 0.075(2)
C(19) 0.041(1) 0.004(1) 0.015(1) 0.115(2) 0.004(2) 0.053(2)
C(20) 0.046(1) 0.003(1) 0.016(1) 0.084(2) 0.013(1) 0.053(1)
C(21) 0.049(1) 0.004(1) 0.021(1) 0.069(2) 0.003(1) 0.057(1)
C(22) 0.063(2) 0.004(2) 0.027(2) 0.195(4) -0.001(2) 0.058(2)
C(23) 0.068(2) -0.006(2) 0.032(2) 0.083(2) 0.022(2) 0.086(2)
C(24) 0.088(2) -0.025(2) 0.032(2) 0.082(2) -0.007(2) 0.089(2)

loop_
_atom_site_label
_atom_site_fract_x
_atom_site_fract_y
_atom_site_fract_z
_atom_site_U_iso_or_equiv
_atom_site_thermal_displace_type
S(1) 0.29623(4) 0.02911(6) 0.33881(4) 0.0534(2) Uij
O(1) 0.2898(1) -0.0066(2) 0.2606(1) 0.0634(5) Uij
O(2) 0.2798(1) 0.1661(2) 0.3554(1) 0.0695(6) Uij
O(3) 0.5440(1) -0.1137(2) 0.4507(1) 0.0697(6) Uij
O(4) -0.1402(2) -0.2424(3) 0.4958(2) 0.1088(10) Uij
O(5) -0.2415(1) -0.6101(2) 0.3836(1) 0.0733(6) Uij
N(1) 0.4526(1) -0.1572(3) 0.3234(1) 0.0637(7) Uij
N(2) 0.4036(1) -0.0074(2) 0.4004(1) 0.0556(6) Uij
N(3) -0.1289(2) -0.3897(3) 0.4050(2) 0.0709(8) Uij
N(4) -0.2296(2) -0.4332(2) 0.4706(1) 0.0643(7) Uij
C(1) 0.6811(3) -0.4179(4) 0.1741(2) 0.091(1) Uij
C(2) 0.6085(2) -0.3343(3) 0.1932(2) 0.0707(9) Uij
C(3) 0.6548(3) -0.2289(4) 0.2555(2) 0.090(1) Uij
C(4) 0.5855(3) -0.1459(3) 0.2786(2) 0.089(1) Uij
C(5) 0.5236(2) -0.2366(3) 0.3053(2) 0.0599(7) Uij
C(6) 0.4759(2) -0.3447(4) 0.2451(2) 0.085(1) Uij
C(7) 0.5473(3) -0.4241(3) 0.2224(2) 0.086(1) Uij
C(8) 0.4709(2) -0.0970(3) 0.3924(1) 0.0534(7) Uij
C(9) 0.2206(2) -0.0779(3) 0.3655(1) 0.0506(7) Uij
C(10) 0.1935(2) -0.2021(3) 0.3277(2) 0.0606(8) Uij
C(11) 0.1355(2) -0.2849(3) 0.3496(2) 0.0655(8) Uij
C(12) 0.1039(2) -0.2496(3) 0.4093(2) 0.0598(8) Uij
C(13) 0.1319(2) -0.1243(3) 0.4459(2) 0.0666(9) Uij
C(14) 0.1904(2) -0.0380(3) 0.4250(2) 0.0608(8) Uij
C(15) 0.0380(2) -0.3395(3) 0.4312(2) 0.0709(9) Uij
C(16) -0.0635(2) -0.3068(3) 0.3829(2) 0.0748(9) Uij
C(17) -0.1626(2) -0.3460(3) 0.4592(2) 0.0701(9) Uij
C(18) -0.2718(2) -0.3992(4) 0.5276(2) 0.079(1) Uij
C(19) -0.3355(2) -0.5184(4) 0.5216(2) 0.0706(9) Uij
C(20) -0.3331(2) -0.6060(3) 0.4670(2) 0.0616(8) Uij
C(21) -0.2652(2) -0.5560(3) 0.4335(2) 0.0580(7) Uij
C(22) -0.3883(2) -0.5270(5) 0.5759(2) 0.104(1) Uij
C(23) -0.3837(2) -0.7376(3) 0.4393(2) 0.0781(10) Uij
C(24) -0.4504(3) -0.7384(4) 0.3548(2) 0.087(1) Uij
H(1) 0.6525 -0.4886 0.1377 0.1090 Uij
H(2) 0.7182 -0.3624 0.1544 0.1090 Uij
H(3) 0.7223 -0.4585 0.2234 0.1090 Uij
H(4) -0.4980 -0.6685 0.3457 0.0968 Uij
H(5) -0.4167 -0.7162 0.3201 0.0968 Uij
H(6) -0.4818 -0.8228 0.3371 0.1090 Uij
H(7) 0.5663 -0.2869 0.1426 0.0880 Uij
H(8) 0.6973 -0.2772 0.3020 0.1184 Uij
H(9) 0.6952 -0.1697 0.2388 0.1184 Uij
H(10) 0.6188 -0.0789 0.3198 0.1087 Uij
H(11) 0.5458 -0.0926 0.2338 0.1087 Uij
H(12) 0.5647 -0.2833 0.3558 0.0762 Uij
H(13) 0.4381 -0.4030 0.2629 0.1129 Uij
H(14) 0.4326 -0.2975 0.1978 0.1129 Uij
H(15) 0.5174 -0.4941 0.1837 0.1046 Uij
H(16) 0.5906 -0.4713 0.2690 0.1046 Uij
H(17) 0.2160 -0.2258 0.2859 0.0720 Uij
H(18) 0.1158 -0.3748 0.3232 0.0833 Uij
H(19) 0.1091 -0.0960 0.4870 0.0799 Uij
H(20) 0.2108 0.0523 0.4505 0.0746 Uij
H(21) 0.0491 -0.4361 0.4236 0.0891 Uij
H(22) 0.0478 -0.3310 0.4869 0.0891 Uij
H(23) -0.0741 -0.3178 0.3259 0.0916 Uij
H(24) -0.0746 -0.2107 0.3885 0.0916 Uij
H(25) -0.2246 -0.3878 0.5816 0.0967 Uij
H(26) -0.3062 -0.3120 0.5164 0.0967 Uij
H(27) -0.3375 -0.8116 0.4476 0.0909 Uij
H(28) -0.4186 -0.7633 0.4732 0.0967 Uij
H(29) -0.3781 -0.4509 0.6100 0.1174 Uij
H(30) -0.4551 -0.5366 0.5465 0.1174 Uij
H(31) -0.3688 -0.6083 0.6091 0.0968 Uij
H(32) 0.3913 -0.1477 0.2800 0.0799 Uij
H(33) 0.4235 0.0418 0.4516 0.0669 Uij
H(34) -0.1467 -0.4800 0.3803 0.0968 Uij

loop_
_atom_type_symbol
_atom_type_scat_dispersion_real
_atom_type_scat_dispersion_imag
_atom_type_scat_source
C 0.018 0.009 'International Tables'
H 0.000 0.000 'International Tables'
O 0.049 0.032 'International Tables'
N 0.031 0.018 'International Tables'
S 0.333 0.557 'International Tables'

loop_
_geom_angle_atom_site_label_1
_geom_angle_atom_site_label_2
_geom_angle_atom_site_label_3
_geom_angle
O(1) S(1) O(2) 119.40(10)
O(1) S(1) N(2) 107.70(10)
O(1) S(1) C(9) 108.70(10)
O(2) S(1) N(2) 105.80(10)
O(2) S(1) C(9) 108.70(10)
N(2) S(1) C(9) 105.90(10)
C(5) N(1) C(8) 122.6(2)
S(1) N(2) C(8) 130.6(2)
C(16) N(3) C(17) 121.0(3)
C(17) N(4) C(18) 120.5(2)
C(17) N(4) C(21) 129.0(2)
C(18) N(4) C(21) 110.5(2)
C(1) C(2) C(3) 111.4(3)
C(1) C(2) C(7) 111.3(3)
C(3) C(2) C(7) 108.3(2)
C(2) C(3) C(4) 113.5(3)
C(3) C(4) C(5) 111.2(3)
N(1) C(5) C(4) 111.4(2)
N(1) C(5) C(6) 109.9(2)
C(4) C(5) C(6) 112.0(2)
C(5) C(6) C(7) 111.0(3)
C(2) C(7) C(6) 113.3(3)
O(3) C(8) N(1) 124.2(2)
O(3) C(8) N(2) 117.3(2)
N(1) C(8) N(2) 118.5(2)
S(1) C(9) C(10) 119.5(2)
S(1) C(9) C(14) 119.5(2)
C(10) C(9) C(14) 120.9(2)
C(9) C(10) C(11) 118.9(2)
C(10) C(11) C(12) 122.2(2)
C(11) C(12) C(13) 117.5(2)
C(11) C(12) C(15) 121.7(3)
C(13) C(12) C(15) 120.7(3)
C(12) C(13) C(14) 121.7(2)
C(9) C(14) C(13) 118.7(2)
C(12) C(15) C(16) 111.6(2)
N(3) C(16) C(15) 112.6(2)
O(4) C(17) N(3) 125.0(3)
O(4) C(17) N(4) 120.6(3)
N(3) C(17) N(4) 114.4(2)
N(4) C(18) C(19) 102.6(2)
C(18) C(19) C(20) 111.2(2)
C(18) C(19) C(22) 119.5(3)
C(20) C(19) C(22) 129.3(3)
C(19) C(20) C(21) 108.4(3)
C(19) C(20) C(23) 131.2(3)
C(21) C(20) C(23) 120.4(3)
O(5) C(21) N(4) 124.7(2)
O(5) C(21) C(20) 128.0(3)
N(4) C(21) C(20) 107.3(2)
C(20) C(23) C(24) 114.8(2)

loop_
_geom_bond_atom_site_label_1
_geom_bond_site_symmetry_1
_geom_bond_atom_site_label_2
_geom_bond_site_symmetry_2
_geom_bond_distance
_geom_bond_publ_flag
S(1) ? O(1) ? 1.431(2) yes
S(1) ? O(2) ? 1.420(2) yes
S(1) ? N(2) ? 1.643(2) yes
S(1) ? C(9) ? 1.759(3) yes
O(3) ? C(8) ? 1.230(3) yes
O(4) ? C(17) ? 1.193(4) yes
O(5) ? C(21) ? 1.217(3) yes
N(1) ? C(5) ? 1.468(3) yes
N(1) ? C(8) ? 1.318(3) yes
N(2) ? C(8) ? 1.401(3) yes
N(3) ? C(16) ? 1.457(4) yes
N(3) ? C(17) ? 1.341(4) yes
N(4) ? C(17) ? 1.408(4) yes
N(4) ? C(18) ? 1.447(4) yes
N(4) ? C(21) ? 1.388(4) yes
C(1) ? C(2) ? 1.520(4) yes
C(2) ? C(3) ? 1.502(5) yes
C(2) ? C(7) ? 1.518(4) yes
C(3) ? C(4) ? 1.515(5) yes
C(4) ? C(5) ? 1.505(4) yes
C(5) ? C(6) ? 1.502(4) yes
C(6) ? C(7) ? 1.519(4) yes
C(9) ? C(10) ? 1.384(4) yes
C(9) ? C(14) ? 1.381(3) yes
C(10) ? C(11) ? 1.368(4) yes
C(11) ? C(12) ? 1.386(4) yes
C(12) ? C(13) ? 1.388(4) yes
C(12) ? C(15) ? 1.499(4) yes
C(13) ? C(14) ? 1.384(4) yes
C(15) ? C(16) ? 1.503(4) yes
C(18) ? C(19) ? 1.499(5) yes
C(19) ? C(20) ? 1.323(4) yes
C(19) ? C(22) ? 1.494(4) yes
C(20) ? C(21) ? 1.469(4) yes
C(20) ? C(23) ? 1.493(4) yes
C(23) ? C(24) ? 1.492(5) yes
